data_1515830
loop_
_publ_author_name
'Sampath, Magesh'
'Loh, Teck-Peng'

_publ_section_title
;
 Highly enantio-, regio- and diastereo-selective one-pot [2 +
 3]-cycloaddition reaction via isomerization of 3-butynoates to
 allenoates,
;
_journal_issue 6
_journal_name_full 'Chemical Science'
_journal_page_first 739
_journal_paper_doi 10.1039/c0sc00123f
_journal_volume 1
_journal_year 2010
_chemical_formula_moiety 'C22 H20 O3'
_chemical_formula_sum 'C22 H20 O3'
_chemical_formula_weight 332.38
_chemical_name_systematic
;
?
;
_space_group_IT_number 14
_symmetry_cell_setting monoclinic
_symmetry_space_group_name_Hall '-P 2ybc'
_symmetry_space_group_name_H-M 'P 1 21/c 1'
_atom_sites_solution_hydrogens geom
_atom_sites_solution_primary direct
_atom_sites_solution_secondary difmap
_audit_creation_method SHELXL-97
_cell_angle_alpha 90.00
_cell_angle_beta 102.213(2)
_cell_angle_gamma 90.00
_cell_formula_units_Z 4
_cell_length_a 10.6855(4)
_cell_length_b 7.9692(3)
_cell_length_c 21.0861(8)
_cell_measurement_reflns_used 8432
_cell_measurement_temperature 173(2)
_cell_measurement_theta_max 28.28
_cell_measurement_theta_min 2.47
_cell_volume 1754.95(12)
_computing_cell_refinement 'Bruker SMART'
_computing_data_collection 'Bruker SMART'
_computing_data_reduction 'Bruker SAINT'
_computing_molecular_graphics 'Bruker SHELXTL'
_computing_publication_material 'Bruker SHELXTL'
_computing_structure_refinement 'SHELXL-97 (Sheldrick, 1997)'
_computing_structure_solution 'SHELXS-97 (Sheldrick, 1990)'
_diffrn_ambient_temperature 173(2)
_diffrn_measured_fraction_theta_full 0.984
_diffrn_measured_fraction_theta_max 0.984
_diffrn_measurement_device_type 'CCD area detector'
_diffrn_measurement_method 'phi and omega scans'
_diffrn_radiation_monochromator graphite
_diffrn_radiation_source 'fine-focus sealed tube'
_diffrn_radiation_type MoK\a
_diffrn_radiation_wavelength 0.71073
_diffrn_reflns_av_R_equivalents 0.0543
_diffrn_reflns_av_sigmaI/netI 0.0408
_diffrn_reflns_limit_h_max 14
_diffrn_reflns_limit_h_min -14
_diffrn_reflns_limit_k_max 10
_diffrn_reflns_limit_k_min -10
_diffrn_reflns_limit_l_max 28
_diffrn_reflns_limit_l_min -28
_diffrn_reflns_number 25808
_diffrn_reflns_theta_full 28.93
_diffrn_reflns_theta_max 28.93
_diffrn_reflns_theta_min 1.95
_exptl_absorpt_coefficient_mu 0.083
_exptl_absorpt_correction_T_max 0.9756
_exptl_absorpt_correction_T_min 0.9637
_exptl_absorpt_correction_type multi-scan
_exptl_absorpt_process_details sadabs
_exptl_crystal_colour colourless
_exptl_crystal_density_diffrn 1.258
_exptl_crystal_density_method 'not measured'
_exptl_crystal_description block
_exptl_crystal_F_000 704
_exptl_crystal_size_max 0.45
_exptl_crystal_size_mid 0.40
_exptl_crystal_size_min 0.30
_refine_diff_density_max 0.334
_refine_diff_density_min -0.348
_refine_diff_density_rms 0.084
_refine_ls_extinction_method none
_refine_ls_goodness_of_fit_ref 1.078
_refine_ls_hydrogen_treatment constr
_refine_ls_matrix_type full
_refine_ls_number_parameters 227
_refine_ls_number_reflns 4559
_refine_ls_number_restraints 0
_refine_ls_restrained_S_all 1.078
_refine_ls_R_factor_all 0.0795
_refine_ls_R_factor_gt 0.0572
_refine_ls_shift/su_max 0.000
_refine_ls_shift/su_mean 0.000
_refine_ls_structure_factor_coef Fsqd
_refine_ls_weighting_details 'calc w=1/[\s^2^(Fo^2^)+(0.1407P)^2^+0.3118P] where P=(Fo^2^+2Fc^2^)/3'
_refine_ls_weighting_scheme calc
_refine_ls_wR_factor_gt 0.1778
_refine_ls_wR_factor_ref 0.2204
_reflns_number_gt 3362
_reflns_number_total 4559
_reflns_threshold_expression >2sigma(I)
_cod_data_source_file c0sc00123f.txt
_cod_data_source_block ltp142
_cod_depositor_comments
;
The following automatic conversions were performed:

'_symmetry_cell_setting' value 'Monoclinic' changed to 'monoclinic'
according to
/usr/data/users/saulius/automatic-downloads/retrospective/RSC/lib/dictionaries/cif_core.dic
dictionary named 'cif_core.dic' version 2.4.2 from 2011-04-26.

Automatic conversion script
Id: cif_fix_values 2281 2013-09-26 08:29:07Z andrius 
;
_cod_original_cell_volume 1754.95(11)
_cod_original_sg_symbol_H-M P2(1)/c
_cod_database_code 1515830

loop_
_symmetry_equiv_pos_as_xyz
'x, y, z'
'-x, y+1/2, -z+1/2'
'-x, -y, -z'
'x, -y-1/2, z-1/2'

loop_
_atom_site_label
_atom_site_type_symbol
_atom_site_fract_x
_atom_site_fract_y
_atom_site_fract_z
_atom_site_U_iso_or_equiv
_atom_site_adp_type
_atom_site_occupancy
_atom_site_symmetry_multiplicity
_atom_site_calc_flag
_atom_site_refinement_flags
C1 C 0.91503(16) 0.6829(2) 0.03254(8) 0.0264(4) Uani 1 1 d .
C2 C 0.84330(16) 0.8193(2) 0.05600(8) 0.0260(4) Uani 1 1 d .
C3 C 0.77003(17) 0.9298(2) 0.01813(8) 0.0288(4) Uani 1 1 d .
H3 H 0.7587 0.9311 -0.0278 0.035 Uiso 1 1 calc R
C4 C 0.70702(16) 1.0526(2) 0.05549(8) 0.0266(4) Uani 1 1 d .
H4 H 0.6120 1.0472 0.0398 0.032 Uiso 1 1 calc R
C5 C 0.75293(17) 1.2305(2) 0.04909(8) 0.0274(4) Uani 1 1 d .
H5 H 0.8446 1.2520 0.0700 0.033 Uiso 1 1 calc R
C6 C 0.7032(2) 1.3279(3) -0.01126(9) 0.0404(5) Uani 1 1 d .
H6A H 0.6384 1.2736 -0.0456 0.048 Uiso 1 1 calc R
H6B H 0.7635 1.4031 -0.0272 0.048 Uiso 1 1 calc R
C7 C 0.6640(2) 1.3751(3) 0.05026(11) 0.0442(5) Uani 1 1 d .
H7A H 0.5752 1.3497 0.0539 0.053 Uiso 1 1 calc R
H7B H 0.7003 1.4792 0.0724 0.053 Uiso 1 1 calc R
C8 C 0.74377(15) 0.9870(2) 0.12615(8) 0.0237(4) Uani 1 1 d .
H8 H 0.7820 1.0805 0.1556 0.028 Uiso 1 1 calc R
C9 C 0.63071(16) 0.9141(2) 0.14947(8) 0.0305(4) Uani 1 1 d .
C10 C 0.63204(15) 0.9128(2) 0.22075(8) 0.0236(4) Uani 1 1 d .
C11 C 0.53422(16) 0.8278(2) 0.24163(9) 0.0295(4) Uani 1 1 d .
H11 H 0.4707 0.7701 0.2111 0.035 Uiso 1 1 calc R
C12 C 0.52929(18) 0.8273(2) 0.30654(9) 0.0340(4) Uani 1 1 d .
H12 H 0.4622 0.7695 0.3205 0.041 Uiso 1 1 calc R
C13 C 0.62188(18) 0.9108(3) 0.35135(9) 0.0350(4) Uani 1 1 d .
H13 H 0.6184 0.9096 0.3960 0.042 Uiso 1 1 calc R
C14 C 0.71902(17) 0.9956(2) 0.33120(9) 0.0323(4) Uani 1 1 d .
H14 H 0.7823 1.0533 0.3619 0.039 Uiso 1 1 calc R
C15 C 0.72412(16) 0.9965(2) 0.26603(8) 0.0265(4) Uani 1 1 d .
H15 H 0.7912 1.0549 0.2523 0.032 Uiso 1 1 calc R
C16 C 0.84712(15) 0.8444(2) 0.12739(8) 0.0236(4) Uani 1 1 d .
H16 H 0.8171 0.7395 0.1455 0.028 Uiso 1 1 calc R
C17 C 0.97803(15) 0.8914(2) 0.16716(8) 0.0236(4) Uani 1 1 d .
C18 C 1.01051(17) 0.8494(2) 0.23267(8) 0.0281(4) Uani 1 1 d .
H18 H 0.9529 0.7851 0.2515 0.034 Uiso 1 1 calc R
C19 C 1.12660(19) 0.9008(2) 0.27081(10) 0.0362(4) Uani 1 1 d .
H19 H 1.1471 0.8736 0.3157 0.043 Uiso 1 1 calc R
C20 C 1.21206(18) 0.9912(2) 0.24377(10) 0.0379(5) Uani 1 1 d .
H20 H 1.2919 1.0252 0.2697 0.045 Uiso 1 1 calc R
C21 C 1.18093(19) 1.0318(3) 0.17889(11) 0.0413(5) Uani 1 1 d .
H21 H 1.2399 1.0937 0.1601 0.050 Uiso 1 1 calc R
C22 C 1.06488(18) 0.9836(2) 0.14078(9) 0.0343(4) Uani 1 1 d .
H22 H 1.0443 1.0138 0.0962 0.041 Uiso 1 1 calc R
O1 O 0.96741(12) 0.57120(16) 0.06892(6) 0.0333(3) Uani 1 1 d .
O2 O 0.91574(14) 0.68909(17) -0.02948(6) 0.0358(3) Uani 1 1 d .
H2 H 0.9537 0.6043 -0.0398 0.054 Uiso 1 1 calc R
O3 O 0.54172(16) 0.8535(3) 0.11140(7) 0.0659(6) Uani 1 1 d .

loop_
_atom_site_aniso_label
_atom_site_aniso_U_11
_atom_site_aniso_U_22
_atom_site_aniso_U_33
_atom_site_aniso_U_23
_atom_site_aniso_U_13
_atom_site_aniso_U_12
C1 0.0286(8) 0.0288(8) 0.0217(8) -0.0054(6) 0.0051(6) -0.0078(6)
C2 0.0307(9) 0.0259(8) 0.0223(8) -0.0060(6) 0.0079(6) -0.0073(6)
C3 0.0362(9) 0.0328(9) 0.0167(7) -0.0050(6) 0.0041(7) -0.0055(7)
C4 0.0280(8) 0.0301(9) 0.0214(8) -0.0022(6) 0.0045(6) -0.0048(6)
C5 0.0312(9) 0.0296(8) 0.0213(8) 0.0004(6) 0.0053(6) -0.0037(6)
C6 0.0468(11) 0.0390(11) 0.0295(10) 0.0067(8) -0.0049(8) -0.0127(8)
C7 0.0487(12) 0.0316(10) 0.0533(13) 0.0013(9) 0.0132(10) 0.0029(8)
C8 0.0253(8) 0.0262(8) 0.0204(8) -0.0053(6) 0.0065(6) -0.0054(6)
C9 0.0272(9) 0.0386(10) 0.0265(9) -0.0077(7) 0.0076(7) -0.0087(7)
C10 0.0236(8) 0.0227(8) 0.0257(8) -0.0015(6) 0.0079(6) 0.0008(6)
C11 0.0266(9) 0.0307(9) 0.0325(9) -0.0047(7) 0.0094(7) -0.0054(6)
C12 0.0329(10) 0.0356(10) 0.0376(10) 0.0011(8) 0.0167(8) -0.0056(7)
C13 0.0409(10) 0.0414(10) 0.0255(9) 0.0005(7) 0.0131(8) -0.0011(8)
C14 0.0329(9) 0.0383(10) 0.0250(9) -0.0023(7) 0.0046(7) -0.0058(7)
C15 0.0250(8) 0.0301(8) 0.0257(8) -0.0011(6) 0.0083(6) -0.0028(6)
C16 0.0286(8) 0.0227(8) 0.0209(8) -0.0020(6) 0.0083(6) -0.0051(6)
C17 0.0256(8) 0.0212(7) 0.0244(8) -0.0018(6) 0.0064(6) 0.0001(6)
C18 0.0347(9) 0.0230(8) 0.0261(9) 0.0014(6) 0.0054(7) 0.0018(6)
C19 0.0442(11) 0.0266(9) 0.0319(9) -0.0002(7) -0.0054(8) 0.0078(7)
C20 0.0258(9) 0.0315(9) 0.0505(12) -0.0104(8) -0.0053(8) 0.0029(7)
C21 0.0299(10) 0.0446(11) 0.0507(12) -0.0074(9) 0.0120(9) -0.0110(8)
C22 0.0354(10) 0.0404(10) 0.0285(9) -0.0021(8) 0.0099(7) -0.0099(8)
O1 0.0441(8) 0.0308(7) 0.0254(6) -0.0035(5) 0.0084(5) 0.0032(5)
O2 0.0520(9) 0.0347(7) 0.0239(6) -0.0045(5) 0.0155(6) 0.0022(6)
O3 0.0535(10) 0.1149(16) 0.0294(8) -0.0187(8) 0.0088(7) -0.0544(10)

loop_
_atom_type_symbol
_atom_type_description
_atom_type_scat_dispersion_real
_atom_type_scat_dispersion_imag
_atom_type_scat_source
C C 0.0033 0.0016 'International Tables Vol C Tables 4.2.6.8 and 6.1.1.4'
H H 0.0000 0.0000 'International Tables Vol C Tables 4.2.6.8 and 6.1.1.4'
O O 0.0106 0.0060 'International Tables Vol C Tables 4.2.6.8 and 6.1.1.4'

loop_
_geom_angle_atom_site_label_1
_geom_angle_atom_site_label_2
_geom_angle_atom_site_label_3
_geom_angle
O1 C1 O2 123.47(15)
O1 C1 C2 121.64(15)
O2 C1 C2 114.87(15)
C3 C2 C1 124.72(15)
C3 C2 C16 113.57(14)
C1 C2 C16 121.70(15)
C2 C3 C4 112.93(14)
C3 C4 C5 111.92(14)
C3 C4 C8 103.55(14)
C5 C4 C8 112.34(13)
C6 C5 C7 59.98(14)
C6 C5 C4 119.98(15)
C7 C5 C4 120.02(15)
C5 C6 C7 60.24(12)
C6 C7 C5 59.77(13)
C9 C8 C4 112.62(13)
C9 C8 C16 108.74(13)
C4 C8 C16 107.01(12)
O3 C9 C10 120.16(15)
O3 C9 C8 120.53(15)
C10 C9 C8 119.28(14)
C15 C10 C11 119.10(15)
C15 C10 C9 122.75(14)
C11 C10 C9 118.12(15)
C12 C11 C10 120.23(16)
C11 C12 C13 120.21(16)
C14 C13 C12 120.06(16)
C13 C14 C15 119.86(16)
C14 C15 C10 120.54(15)
C2 C16 C17 114.24(13)
C2 C16 C8 101.94(12)
C17 C16 C8 112.99(13)
C22 C17 C18 118.50(15)
C22 C17 C16 121.67(15)
C18 C17 C16 119.74(14)
C19 C18 C17 120.53(17)
C20 C19 C18 120.22(18)
C21 C20 C19 119.50(17)
C20 C21 C22 120.74(18)
C21 C22 C17 120.50(17)

loop_
_geom_bond_atom_site_label_1
_geom_bond_atom_site_label_2
_geom_bond_distance
C1 O1 1.230(2)
C1 O2 1.310(2)
C1 C2 1.474(2)
C2 C3 1.327(3)
C2 C16 1.511(2)
C3 C4 1.502(2)
C4 C5 1.516(2)
C4 C8 1.549(2)
C5 C6 1.490(2)
C5 C7 1.497(3)
C6 C7 1.493(3)
C8 C9 1.513(2)
C8 C16 1.581(2)
C9 O3 1.208(2)
C9 C10 1.500(2)
C10 C15 1.388(2)
C10 C11 1.393(2)
C11 C12 1.381(3)
C12 C13 1.385(3)
C13 C14 1.379(2)
C14 C15 1.387(2)
C16 C17 1.518(2)
C17 C22 1.389(2)
C17 C18 1.392(2)
C18 C19 1.390(3)
C19 C20 1.378(3)
C20 C21 1.376(3)
C21 C22 1.382(3)
